data_7229517
loop_
_publ_author_name
'Pearce, Nicholas'
'Davies, E. Stephen'
'Horvath, Raphael'
'Pfeiffer, Constance R.'
'Sun, Xue-Zhong'
'Lewis, William'
'McMaster, Jonathan'
'George, Michael W.'
'Champness, Neil R.'

_publ_section_title
;
 Thionated naphthalene diimides: tuneable chromophores for applications in
 photoactive dyads.
;
_journal_issue 2
_journal_name_full 'Physical chemistry chemical physics : PCCP'
_journal_page_first 752
_journal_page_last 764
_journal_paper_doi 10.1039/c7cp06952a
_journal_volume 20
_journal_year 2018
_chemical_formula_moiety 'C24 H26 N2 O3 S'
_chemical_formula_sum 'C24 H26 N2 O3 S'
_chemical_formula_weight 422.53
_space_group_crystal_system monoclinic
_space_group_IT_number 14
_space_group_name_Hall '-P 2ybc'
_space_group_name_H-M_alt 'P 1 21/c 1'
_symmetry_space_group_name_Hall '-P 2ybc'
_symmetry_space_group_name_H-M 'P 1 21/c 1'
_atom_sites_solution_hydrogens geom
_atom_sites_solution_primary iterative
_atom_sites_solution_secondary difmap
_audit_creation_date 2015-11-05
_audit_creation_method
;
Olex2 1.2
(compiled 2015.09.30 svn.r3233 for OlexSys, GUI svn.r5103)
;
_audit_update_record
;
2016-08-25 deposited with the CCDC.
2017-11-06 downloaded from the CCDC.
;
_cell_angle_alpha 90
_cell_angle_beta 100.773(7)
_cell_angle_gamma 90
_cell_formula_units_Z 2
_cell_length_a 9.1049(7)
_cell_length_b 8.6592(7)
_cell_length_c 13.7163(8)
_cell_measurement_reflns_used 1458
_cell_measurement_temperature 120(2)
_cell_measurement_theta_max 70.4970
_cell_measurement_theta_min 6.0520
_cell_volume 1062.35(14)
_computing_cell_refinement
;
CrysAlisPro, Agilent Technologies,
Version 1.171.37.31 (release 14-01-2014 CrysAlis171 .NET)
(compiled Jan 14 2014,18:38:05)
;
_computing_data_collection
;
CrysAlisPro, Agilent Technologies,
Version 1.171.37.31 (release 14-01-2014 CrysAlis171 .NET)
(compiled Jan 14 2014,18:38:05)
;
_computing_data_reduction
;
CrysAlisPro, Agilent Technologies,
Version 1.171.37.31 (release 14-01-2014 CrysAlis171 .NET)
(compiled Jan 14 2014,18:38:05)
;
_computing_molecular_graphics 'Olex2 (Dolomanov et al., 2009)'
_computing_publication_material 'Olex2 (Dolomanov et al., 2009)'
_computing_structure_refinement 'ShelXL (Sheldrick, 2015)'
_computing_structure_solution 'olex2.solve (Bourhis et al., 2015)'
_diffrn_ambient_environment N~2~
_diffrn_ambient_temperature 120(2)
_diffrn_crystal_treatment 'flash frozen in gaseous N2'
_diffrn_detector 'CCD plate'
_diffrn_detector_area_resol_mean 10.6296
_diffrn_detector_type Atlas
_diffrn_measured_fraction_theta_full 0.997
_diffrn_measured_fraction_theta_max 0.961
_diffrn_measurement_details
;
#__ type_ start__ end____ width___ exp.time_
  1 omega  -49.00    1.00   1.0000    1.0000
omega____ theta____ kappa____ phi______ frames
    -      -38.5000   38.0000  -60.0000 50

#__ type_ start__ end____ width___ exp.time_
  2 omega  -50.00   25.00   1.0000    1.0000
omega____ theta____ kappa____ phi______ frames
    -      -38.5000   38.0000 -120.0000 75

#__ type_ start__ end____ width___ exp.time_
  3 omega -115.00   -7.00   1.0000    1.0000
omega____ theta____ kappa____ phi______ frames
    -      -38.5000  -19.0000 -120.0000 108

#__ type_ start__ end____ width___ exp.time_
  4 omega   34.00   73.00   1.0000    4.0000
omega____ theta____ kappa____ phi______ frames
    -      104.5000  -30.0000   90.0000 39

#__ type_ start__ end____ width___ exp.time_
  5 omega   44.00  121.00   1.0000    4.0000
omega____ theta____ kappa____ phi______ frames
    -      104.5000  -61.0000  -30.0000 77

#__ type_ start__ end____ width___ exp.time_
  6 omega   70.00   96.00   1.0000    4.0000
omega____ theta____ kappa____ phi______ frames
    -      104.5000  -45.0000 -120.0000 26

#__ type_ start__ end____ width___ exp.time_
  7 omega   36.00   94.00   1.0000    4.0000
omega____ theta____ kappa____ phi______ frames
    -      104.5000  -45.0000 -150.0000 58

#__ type_ start__ end____ width___ exp.time_
  8 omega   38.00   79.00   1.0000    4.0000
omega____ theta____ kappa____ phi______ frames
    -      104.5000  -30.0000  -90.0000 41

#__ type_ start__ end____ width___ exp.time_
  9 omega   29.00  109.00   1.0000    4.0000
omega____ theta____ kappa____ phi______ frames
    -      104.5000  -94.0000 -150.0000 80

#__ type_ start__ end____ width___ exp.time_
 10 omega   93.00  174.00   1.0000    4.0000
omega____ theta____ kappa____ phi______ frames
    -      104.5000   77.0000    0.0000 81
;
_diffrn_measurement_device '\k geometry diffractometer'
_diffrn_measurement_device_type 'GV1000, Atlas'
_diffrn_measurement_method '\w scans'
_diffrn_measurement_specimen_support 'MiTeGen micromount'
_diffrn_orient_matrix_UB_11 0.1452148000
_diffrn_orient_matrix_UB_12 0.0760352000
_diffrn_orient_matrix_UB_13 -0.0185095000
_diffrn_orient_matrix_UB_21 -0.0905911000
_diffrn_orient_matrix_UB_22 0.1389223000
_diffrn_orient_matrix_UB_23 -0.0489523000
_diffrn_orient_matrix_UB_31 0.0188751000
_diffrn_orient_matrix_UB_32 0.0810338000
_diffrn_orient_matrix_UB_33 0.1016745000
_diffrn_radiation_monochromator mirror
_diffrn_radiation_probe x-ray
_diffrn_radiation_type CuK\a
_diffrn_radiation_wavelength 1.54184
_diffrn_reflns_av_R_equivalents 0.0171
_diffrn_reflns_av_unetI/netI 0.0208
_diffrn_reflns_Laue_measured_fraction_full 0.997
_diffrn_reflns_Laue_measured_fraction_max 0.961
_diffrn_reflns_limit_h_max 10
_diffrn_reflns_limit_h_min -11
_diffrn_reflns_limit_k_max 10
_diffrn_reflns_limit_k_min -9
_diffrn_reflns_limit_l_max 17
_diffrn_reflns_limit_l_min -9
_diffrn_reflns_number 3983
_diffrn_reflns_point_group_measured_fraction_full 0.997
_diffrn_reflns_point_group_measured_fraction_max 0.961
_diffrn_reflns_theta_full 67.684
_diffrn_reflns_theta_max 74.084
_diffrn_reflns_theta_min 4.944
_diffrn_source 'microfocus x-ray tube'
_diffrn_source_type 'Agilent Diffraction microfocus tube'
_exptl_absorpt_coefficient_mu 1.582
_exptl_absorpt_correction_T_max 0.822
_exptl_absorpt_correction_T_min 0.695
_exptl_absorpt_correction_type gaussian
_exptl_absorpt_process_details
;
CrysAlisPro, Agilent Technologies,
Version 1.171.37.31 (release 14-01-2014 CrysAlis171 .NET)
(compiled Jan 14 2014,18:38:05)
Numerical absorption correction based on gaussian integration over
            a multifaceted crystal model
Empirical absorption correction using spherical harmonics,
 implemented in SCALE3 ABSPACK scaling algorithm.
;
_exptl_crystal_colour 'clear light green'
_exptl_crystal_colour_lustre clear
_exptl_crystal_colour_modifier light
_exptl_crystal_colour_primary green
_exptl_crystal_density_diffrn 1.321
_exptl_crystal_description irregular
_exptl_crystal_F_000 448
_exptl_crystal_preparation
;
'Synthesised by reaction of N,N'-(1-ethylpropyl)naphthalene-1,4,5,8-tetracarboxylic 
diimide with Lawesson's reagent in anhydrous toluene.'
;
_exptl_crystal_recrystallization_method 'Evapouration of acetonitrile.'
_exptl_crystal_size_max 0.4234
_exptl_crystal_size_mid 0.261
_exptl_crystal_size_min 0.1446
_refine_diff_density_max 0.300
_refine_diff_density_min -0.259
_refine_diff_density_rms 0.051
_refine_ls_extinction_method none
_refine_ls_goodness_of_fit_ref 1.044
_refine_ls_hydrogen_treatment constr
_refine_ls_matrix_type full
_refine_ls_number_parameters 156
_refine_ls_number_reflns 2080
_refine_ls_number_restraints 0
_refine_ls_restrained_S_all 1.044
_refine_ls_R_factor_all 0.0849
_refine_ls_R_factor_gt 0.0715
_refine_ls_shift/su_max 0.000
_refine_ls_shift/su_mean 0.000
_refine_ls_structure_factor_coef Fsqd
_refine_ls_weighting_details 'w=1/[\s^2^(Fo^2^)+(0.1392P)^2^+0.2227P] where P=(Fo^2^+2Fc^2^)/3'
_refine_ls_weighting_scheme calc
_refine_ls_wR_factor_gt 0.2188
_refine_ls_wR_factor_ref 0.2373
_reflns_Friedel_coverage 0.000
_reflns_number_gt 1582
_reflns_number_total 2080
_reflns_threshold_expression 'I > 2\s(I)'
_cod_data_source_file c7cp06952a2.cif
_cod_data_source_block ntnmpc
_cod_depositor_comments 'Adding full bibliography for 7229515--7229521.cif.'
_cod_original_cell_volume 1062.35(13)
_cod_database_code 7229517
_nottingham_internal_coll_name NTNMPC
_nottingham_internal_coll_number 13971
_nottingham_internal_coll_client NP/NRC
_nottingham_internal_coll_type custom
_nottingham_internal_coll_frame_method 'omega scans'
_nottingham_internal_coll_frame_time '1.0000, 4.0000'
_nottingham_internal_coll_frame_width 1.0000
_nottingham_internal_coll_user pcxnp7
_nottingham_internal_coll_date 17/11/2014
_nottingham_internal_coll_location NOTTS
_nottingham_internal_coll_instrument 'GVB, PL13110001'
_nottingham_internal_process_date 17/11/2014
_nottingham_internal_process_user pcxnp7
_nottingham_internal_solution_date 17/11/2014
_nottingham_internal_solution_user pcxnp7
_nottingham_internal_refinement_date 5/11/2015
_nottingham_internal_refinement_user pcxnp7,
_nottingham_internal_self_archive_date 5/11/2015
_nottingham_internal_self_validation_date 5/11/2015
_nottingham_internal_self_validation_user pczcrp
_shelx_shelxl_version_number 2014/7
_chemical_oxdiff_formula 'C24 H26 N2 O3 S1'
_chemical_oxdiff_usercomment 'NTNMPC1 IN FOMBLIN FILM ON MICROMOUNT FOR NMP/NRC GVB352'
_shelx_space_group_comment
;
The symmetry employed for this shelxl refinement is uniquely defined
by the following loop, which should always be used as a source of
symmetry information in preference to the above space-group names.
They are only intended as comments.
;
_reflns_odcompleteness_completeness 99.51
_reflns_odcompleteness_iscentric 1
_reflns_odcompleteness_theta 66.97
_olex2_refinement_description
;
1. Fixed Uiso
 At 1.2 times of:
  All C(H) groups, All C(H,H) groups
 At 1.5 times of:
  All C(H,H,H) groups
2. Others
 Fixed Sof: O11(0.75) S11A(0.25) O14A(0.75) S14(0.25)
3.a Ternary CH refined with riding coordinates:
 C15(H15)
3.b Secondary CH2 refined with riding coordinates:
 C16(H16A,H16B), C18(H18A,H18B)
3.c Aromatic/amide H refined with riding coordinates:
 C2(H2), C7(H7)
3.d Idealised Me refined as rotating group:
 C17(H17A,H17B,H17C), C19(H19A,H19B,H19C)
;
_olex2_date_sample_data_collection 17/11/14
_olex2_date_sample_submission 14/11/14
_olex2_exptl_crystal_mounting_method 'In fomblin film on micromount.'
_olex2_submission_original_sample_id NTNMPC1
_olex2_submission_special_instructions 'No special instructions were received'

loop_
_space_group_symop_operation_xyz
'x, y, z'
'-x, y+1/2, -z+1/2'
'-x, -y, -z'
'x, -y-1/2, z-1/2'

loop_
_atom_site_label
_atom_site_type_symbol
_atom_site_fract_x
_atom_site_fract_y
_atom_site_fract_z
_atom_site_U_iso_or_equiv
_atom_site_adp_type
_atom_site_occupancy
_atom_site_site_symmetry_order
_atom_site_calc_flag
_atom_site_refinement_flags_posn
_atom_site_refinement_flags_occupancy
_atom_site_disorder_assembly
_atom_site_disorder_group
C1 C 0.6827(3) -0.0032(3) 0.95808(17) 0.0693(7) Uani 1 1 d . . . .
C2 C 0.7625(3) -0.0978(4) 1.0288(2) 0.0838(9) Uani 1 1 d . . . .
H2 H 0.8636 -0.1214 1.0264 0.101 Uiso 1 1 calc R . . .
C7 C 0.3027(3) 0.1600(4) 0.89525(19) 0.0728(7) Uani 1 1 d . . . .
H7 H 0.2448 0.2245 0.8467 0.087 Uiso 1 1 calc R . . .
C8 C 0.4488(2) 0.1295(3) 0.88976(15) 0.0602(6) Uani 1 1 d . . . .
C9 C 0.5325(2) 0.0316(3) 0.96180(15) 0.0559(6) Uani 1 1 d . . . .
C10 C 0.7515(3) 0.0633(5) 0.8777(2) 0.0891(10) Uani 1 1 d . . . .
O11 O 0.8787(5) 0.0490(7) 0.8709(4) 0.1154(18) Uani 0.75 1 d . P A 1
S11A S 0.9049(7) -0.0428(9) 0.8685(4) 0.1201(18) Uani 0.25 1 d . P A 2
N12 N 0.6690(2) 0.1702(3) 0.81321(16) 0.0759(7) Uani 1 1 d . . . .
C13 C 0.5177(3) 0.1993(3) 0.81068(17) 0.0695(7) Uani 1 1 d . . . .
O14A O 0.4472(5) 0.2950(6) 0.7456(3) 0.0778(11) Uani 0.75 1 d . P B 2
S14 S 0.3992(5) 0.2721(6) 0.7166(3) 0.0672(10) Uani 0.25 1 d . P B 1
C15 C 0.7435(4) 0.2558(5) 0.7394(2) 0.0942(11) Uani 1 1 d . . . .
H15 H 0.6670 0.3320 0.7072 0.113 Uiso 1 1 calc R . . .
C16 C 0.7718(5) 0.1537(6) 0.6563(3) 0.1187(15) Uani 1 1 d . . . .
H16A H 0.8237 0.2151 0.6121 0.142 Uiso 1 1 calc R . . .
H16B H 0.8402 0.0696 0.6849 0.142 Uiso 1 1 calc R . . .
C17 C 0.6370(6) 0.0842(5) 0.5959(3) 0.1186(14) Uani 1 1 d . . . .
H17A H 0.6663 0.0164 0.5455 0.178 Uiso 1 1 calc GR . . .
H17B H 0.5715 0.1661 0.5631 0.178 Uiso 1 1 calc GR . . .
H17C H 0.5838 0.0239 0.6387 0.178 Uiso 1 1 calc GR . . .
C18 C 0.8746(5) 0.3542(7) 0.7910(3) 0.1301(18) Uani 1 1 d . . . .
H18A H 0.9599 0.2844 0.8147 0.156 Uiso 1 1 calc R . . .
H18B H 0.9046 0.4234 0.7407 0.156 Uiso 1 1 calc R . . .
C19 C 0.8509(7) 0.4480(9) 0.8738(3) 0.175(3) Uani 1 1 d . . . .
H19A H 0.7609 0.5109 0.8538 0.262 Uiso 1 1 calc GR . . .
H19B H 0.9374 0.5157 0.8944 0.262 Uiso 1 1 calc GR . . .
H19C H 0.8385 0.3810 0.9292 0.262 Uiso 1 1 calc GR . . .

loop_
_atom_site_aniso_label
_atom_site_aniso_U_11
_atom_site_aniso_U_22
_atom_site_aniso_U_33
_atom_site_aniso_U_23
_atom_site_aniso_U_13
_atom_site_aniso_U_12
C1 0.0477(12) 0.1014(18) 0.0586(12) 0.0029(12) 0.0094(9) 0.0106(11)
C2 0.0471(12) 0.126(2) 0.0780(16) 0.0092(16) 0.0105(11) 0.0240(14)
C7 0.0542(13) 0.0972(18) 0.0640(13) 0.0057(12) 0.0032(10) 0.0185(12)
C8 0.0504(11) 0.0762(14) 0.0512(11) -0.0056(10) 0.0025(9) 0.0081(10)
C9 0.0448(11) 0.0723(13) 0.0489(10) -0.0084(9) 0.0038(8) 0.0056(9)
C10 0.0521(13) 0.148(3) 0.0686(15) 0.0180(17) 0.0141(11) 0.0167(16)
O11 0.0651(19) 0.173(4) 0.116(3) 0.066(3) 0.0364(17) 0.045(3)
S11A 0.092(3) 0.177(6) 0.101(3) 0.021(4) 0.043(2) -0.002(3)
N12 0.0588(12) 0.1112(17) 0.0587(11) 0.0102(11) 0.0135(9) 0.0067(11)
C13 0.0624(14) 0.0928(17) 0.0518(12) -0.0080(12) 0.0072(10) 0.0091(12)
O14A 0.085(3) 0.093(2) 0.058(2) 0.0157(19) 0.0189(18) 0.011(2)
S14 0.061(2) 0.089(2) 0.0467(18) 0.0309(16) -0.0009(12) 0.0038(15)
C15 0.0676(17) 0.152(3) 0.0649(14) 0.0217(17) 0.0176(12) 0.0040(18)
C16 0.111(3) 0.169(4) 0.086(2) 0.029(2) 0.044(2) 0.024(3)
C17 0.168(4) 0.112(3) 0.081(2) 0.015(2) 0.038(2) 0.010(3)
C18 0.095(3) 0.200(5) 0.093(2) 0.049(3) 0.0095(19) -0.043(3)
C19 0.175(5) 0.261(7) 0.087(3) -0.010(3) 0.022(3) -0.129(5)

loop_
_atom_type_symbol
_atom_type_description
_atom_type_scat_dispersion_real
_atom_type_scat_dispersion_imag
_atom_type_scat_source
C C 0.0181 0.0091 'International Tables Vol C Tables 4.2.6.8 and 6.1.1.4'
H H 0.0000 0.0000 'International Tables Vol C Tables 4.2.6.8 and 6.1.1.4'
N N 0.0311 0.0180 'International Tables Vol C Tables 4.2.6.8 and 6.1.1.4'
O O 0.0492 0.0322 'International Tables Vol C Tables 4.2.6.8 and 6.1.1.4'
S S 0.3331 0.5567 'International Tables Vol C Tables 4.2.6.8 and 6.1.1.4'

loop_
_exptl_crystal_face_index_h
_exptl_crystal_face_index_k
_exptl_crystal_face_index_l
_exptl_crystal_face_perp_dist
_exptl_oxdiff_crystal_face_indexfrac_h
_exptl_oxdiff_crystal_face_indexfrac_k
_exptl_oxdiff_crystal_face_indexfrac_l
_exptl_oxdiff_crystal_face_x
_exptl_oxdiff_crystal_face_y
_exptl_oxdiff_crystal_face_z
1 5 4 0.1423 1.0000 5.0000 4.0000 0.4514 0.4082 0.8307
2 4 -5 0.1296 2.0000 4.0000 -5.0000 0.6871 0.6193 -0.1465
-1 -5 -2 0.0673 -1.0000 -5.0000 -2.0000 -0.4884 -0.5061 -0.6274
-2 -4 6 0.1439 -2.0000 -4.0000 6.0000 -0.7056 -0.6682 0.2482
-6 0 1 0.0559 -6.0000 0.0000 1.0000 -0.8898 0.4946 -0.0116
6 0 -1 0.0886 6.0000 -0.0000 -1.0000 0.8898 -0.4946 0.0116
0 3 8 0.1821 0.0000 3.0000 8.0000 0.0800 0.0251 1.0565
-4 2 6 0.1449 -4.0000 2.0000 6.0000 -0.5398 0.3465 0.6966
0 -2 -8 0.1723 -0.0000 -2.0000 -8.0000 -0.0040 0.1138 -0.9755
-4 -2 7 0.1445 -4.0000 -2.0000 7.0000 -0.8625 -0.2581 0.4742
2 -4 4 0.1547 2.0000 -4.0000 4.0000 -0.0877 -0.9327 0.1203

loop_
_geom_angle_atom_site_label_1
_geom_angle_atom_site_label_2
_geom_angle_atom_site_label_3
_geom_angle
_geom_angle_site_symmetry_1
_geom_angle_site_symmetry_3
C2 C1 C9 119.5(2) . .
C2 C1 C10 121.2(2) . .
C9 C1 C10 119.4(2) . .
C1 C2 H2 119.5 . .
C1 C2 C7 121.0(2) . 3_657
C7 C2 H2 119.5 3_657 .
C2 C7 H7 119.4 3_657 .
C8 C7 C2 121.1(2) . 3_657
C8 C7 H7 119.4 . .
C7 C8 C9 118.6(2) . .
C7 C8 C13 120.6(2) . .
C9 C8 C13 120.7(2) . .
C1 C9 C8 120.2(2) . .
C9 C9 C1 119.3(3) 3_657 .
C9 C9 C8 120.5(2) 3_657 .
C1 C10 S11A 108.2(3) . .
O11 C10 C1 124.9(3) . .
O11 C10 N12 115.9(3) . .
N12 C10 C1 118.4(2) . .
N12 C10 S11A 131.6(3) . .
C10 N12 C15 119.5(2) . .
C13 N12 C10 123.2(2) . .
C13 N12 C15 117.3(2) . .
C8 C13 S14 115.2(3) . .
N12 C13 C8 117.4(2) . .
N12 C13 S14 126.0(3) . .
O14A C13 C8 122.9(3) . .
O14A C13 N12 119.5(3) . .
N12 C15 H15 104.9 . .
N12 C15 C18 111.9(2) . .
C16 C15 N12 112.4(3) . .
C16 C15 H15 104.9 . .
C16 C15 C18 116.7(4) . .
C18 C15 H15 104.9 . .
C15 C16 H16A 108.5 . .
C15 C16 H16B 108.5 . .
H16A C16 H16B 107.5 . .
C17 C16 C15 115.1(4) . .
C17 C16 H16A 108.5 . .
C17 C16 H16B 108.5 . .
C16 C17 H17A 109.5 . .
C16 C17 H17B 109.5 . .
C16 C17 H17C 109.5 . .
H17A C17 H17B 109.5 . .
H17A C17 H17C 109.5 . .
H17B C17 H17C 109.5 . .
C15 C18 H18A 108.0 . .
C15 C18 H18B 108.0 . .
H18A C18 H18B 107.2 . .
C19 C18 C15 117.3(4) . .
C19 C18 H18A 108.0 . .
C19 C18 H18B 108.0 . .
C18 C19 H19A 109.5 . .
C18 C19 H19B 109.5 . .
C18 C19 H19C 109.5 . .
H19A C19 H19B 109.5 . .
H19A C19 H19C 109.5 . .
H19B C19 H19C 109.5 . .

loop_
_geom_bond_atom_site_label_1
_geom_bond_atom_site_label_2
_geom_bond_distance
_geom_bond_site_symmetry_2
C1 C2 1.370(4) .
C1 C9 1.411(3) .
C1 C10 1.483(4) .
C2 H2 0.9500 .
C2 C7 1.399(4) 3_657
C7 C2 1.399(4) 3_657
C7 H7 0.9500 .
C7 C8 1.372(3) .
C8 C9 1.412(3) .
C8 C13 1.480(4) .
C9 C9 1.407(5) 3_657
C10 O11 1.185(5) .
C10 S11A 1.696(8) .
C10 N12 1.398(4) .
N12 C13 1.395(4) .
N12 C15 1.514(4) .
C13 O14A 1.297(5) .
C13 S14 1.645(4) .
C15 H15 1.0000 .
C15 C16 1.503(6) .
C15 C18 1.528(6) .
C16 H16A 0.9900 .
C16 H16B 0.9900 .
C16 C17 1.475(7) .
C17 H17A 0.9800 .
C17 H17B 0.9800 .
C17 H17C 0.9800 .
C18 H18A 0.9900 .
C18 H18B 0.9900 .
C18 C19 1.444(8) .
C19 H19A 0.9800 .
C19 H19B 0.9800 .
C19 H19C 0.9800 .

loop_
_geom_torsion_atom_site_label_1
_geom_torsion_atom_site_label_2
_geom_torsion_atom_site_label_3
_geom_torsion_atom_site_label_4
_geom_torsion
_geom_torsion_site_symmetry_1
_geom_torsion_site_symmetry_4
C1 C10 N12 C13 -10.4(5) . .
C1 C10 N12 C15 171.8(3) . .
C2 C1 C9 C8 179.7(2) . .
C2 C1 C9 C9 -0.1(5) . 3_657
C2 C1 C10 O11 -4.5(7) . .
C2 C1 C10 S11A 19.1(5) . .
C2 C1 C10 N12 -174.1(3) . .
C2 C7 C8 C9 0.9(4) 3_657 .
C2 C7 C8 C13 -178.4(3) 3_657 .
C7 C8 C9 C1 179.5(2) . .
C7 C8 C9 C9 -0.7(4) . 3_657
C7 C8 C13 N12 176.4(2) . .
C7 C8 C13 O14A 2.3(4) . .
C7 C8 C13 S14 -16.0(4) . .
C9 C1 C2 C7 -0.1(5) . 3_657
C9 C1 C10 O11 175.4(5) . .
C9 C1 C10 S11A -161.0(3) . .
C9 C1 C10 N12 5.8(5) . .
C9 C8 C13 N12 -2.9(4) . .
C9 C8 C13 O14A -176.9(3) . .
C9 C8 C13 S14 164.8(3) . .
C10 C1 C2 C7 179.8(3) . 3_657
C10 C1 C9 C8 -0.2(4) . .
C10 C1 C9 C9 -180.0(3) . 3_657
C10 N12 C13 C8 8.9(4) . .
C10 N12 C13 O14A -176.8(3) . .
C10 N12 C13 S14 -157.2(3) . .
C10 N12 C15 C16 72.3(4) . .
C10 N12 C15 C18 -61.3(5) . .
O11 C10 N12 C13 179.1(5) . .
O11 C10 N12 C15 1.3(6) . .
S11A C10 N12 C13 152.7(4) . .
S11A C10 N12 C15 -25.1(6) . .
N12 C15 C16 C17 60.3(4) . .
N12 C15 C18 C19 -46.0(6) . .
C13 C8 C9 C1 -1.2(4) . .
C13 C8 C9 C9 178.5(3) . 3_657
C13 N12 C15 C16 -105.6(3) . .
C13 N12 C15 C18 120.8(4) . .
C15 N12 C13 C8 -173.3(3) . .
C15 N12 C13 O14A 1.0(4) . .
C15 N12 C13 S14 20.6(4) . .
C16 C15 C18 C19 -177.4(5) . .
C18 C15 C16 C17 -168.6(4) . .
